data_4020466
loop_
_publ_author_name
'Pranjal K. Baruah'
'Rajesh Gonnade'
'Usha D. Phalgune'
'Gangadhar J. Sanjayan'

_journal_name_full 'Journal of Organic Chemistry'
_journal_page_first 6461
_journal_page_last 6467
_journal_paper_doi 10.1021/jo0508705
_journal_volume 70
_journal_year 2005
_chemical_formula_moiety 'C15 H22 N4 O3'
_chemical_formula_sum 'C15 H22 N4 O3'
_chemical_formula_weight 306.37
_chemical_melting_point 393.5(5)
_space_group_IT_number 2
_symmetry_cell_setting triclinic
_symmetry_space_group_name_Hall '-P 1'
_symmetry_space_group_name_H-M 'P -1'
_cell_angle_alpha 91.381(2)
_cell_angle_beta 94.924(2)
_cell_angle_gamma 98.849(2)
_cell_formula_units_Z 8
_cell_length_a 13.5798(18)
_cell_length_b 14.1602(19)
_cell_length_c 17.503(2)
_cell_measurement_temperature 293(2)
_cell_volume 3311.0(8)
_diffrn_ambient_temperature 293(2)
_exptl_crystal_density_diffrn 1.229
_cod_depositor_comments
;
The following automatic conversions were performed:
'_symmetry_cell_setting' value 'TRICLINIC' changed to 'triclinic'
according to '/home/saulius/struct/CIF-dictionaries/cif_core.dic'
dictionary named 'cif_core.dic' version 2.4.1 from 2010-06-29.

Automatic conversion script
Id: cif_fix_enum 1527 2010-12-29 10:47:43Z saulius 

The following automatic conversions were performed:

'_chemical_melting_point' value '393-394' was changed to '393.5(5)' -
the average value was taken and precision was estimated.

Automatic conversion script
Id: cif_fix_values 1646 2011-03-28 12:23:43Z adriana 
;
_cod_database_code 4020466

loop_
_symmetry_equiv_pos_as_xyz
'x, y, z'
'-x, -y, -z'

loop_
_atom_site_label
_atom_site_type_symbol
_atom_site_fract_x
_atom_site_fract_y
_atom_site_fract_z
_atom_site_U_iso_or_equiv
_atom_site_adp_type
_atom_site_occupancy
_atom_site_symmetry_multiplicity
_atom_site_calc_flag
_atom_site_refinement_flags
_atom_site_disorder_assembly
_atom_site_disorder_group
O1A O -0.09843(8) 0.84127(8) 0.27817(8) 0.0440(3) Uani 1 1 d . . .
O2A O 0.06429(8) 0.60733(8) 0.16786(7) 0.0418(3) Uani 1 1 d . . .
O3A O 0.19032(8) 1.00567(7) 0.33791(6) 0.0329(3) Uani 1 1 d . . .
N1A N 0.15440(9) 0.73317(8) 0.23536(7) 0.0284(3) Uani 1 1 d . . .
N3A N 0.06942(9) 0.85169(9) 0.28673(7) 0.0292(3) Uani 1 1 d . . .
H3A H 0.0763 0.9058 0.3115 0.035 Uiso 1 1 calc R . .
N13A N 0.24329(9) 0.86789(8) 0.29539(7) 0.0261(3) Uani 1 1 d . . .
H13A H 0.2951 0.8402 0.2927 0.031 Uiso 1 1 calc R . .
N15A N 0.35603(9) 1.00241(9) 0.33354(7) 0.0305(3) Uani 1 1 d . . .
H15A H 0.4007 0.9677 0.3246 0.037 Uiso 1 1 calc R . .
C2A C 0.15335(11) 0.81569(10) 0.27174(8) 0.0251(3) Uani 1 1 d . . .
C4A C -0.02644(11) 0.80558(11) 0.26413(9) 0.0316(3) Uani 1 1 d . . .
C5A C -0.03562(11) 0.70989(11) 0.22129(10) 0.0333(4) Uani 1 1 d . . .
C6A C 0.06496(11) 0.68091(11) 0.20643(9) 0.0313(3) Uani 1 1 d . . .
C7A C -0.09138(14) 0.63130(13) 0.26988(11) 0.0456(4) Uani 1 1 d . . .
H7E H -0.1590 0.6440 0.2736 0.055 Uiso 1 1 calc R . .
H7A H -0.0960 0.5698 0.2430 0.055 Uiso 1 1 calc R . .
C8A C -0.0434(2) 0.62503(19) 0.34796(15) 0.0821(8) Uani 1 1 d . . .
H8A H -0.0374 0.6811 0.3779 0.099 Uiso 1 1 calc R . .
C9A C -0.0098(3) 0.5598(3) 0.3809(2) 0.1306(14) Uani 1 1 d . . .
H9E H -0.0125 0.5009 0.3554 0.157 Uiso 1 1 calc R . .
H9A H 0.0184 0.5692 0.4313 0.157 Uiso 1 1 calc R . .
C10A C -0.09934(12) 0.71384(12) 0.14397(10) 0.0390(4) Uani 1 1 d . . .
H10E H -0.1075 0.6516 0.1177 0.047 Uiso 1 1 calc R . .
H10A H -0.1653 0.7259 0.1547 0.047 Uiso 1 1 calc R . .
C11A C -0.05711(14) 0.78774(13) 0.09118(11) 0.0460(4) Uani 1 1 d . . .
H11A H -0.0515 0.8517 0.1069 0.055 Uiso 1 1 calc R . .
C12A C -0.02771(17) 0.76814(16) 0.02455(12) 0.0629(6) Uani 1 1 d . . .
H12A H -0.0324 0.7049 0.0073 0.075 Uiso 1 1 calc R . .
H12E H -0.0020 0.8174 -0.0058 0.075 Uiso 1 1 calc R . .
C14A C 0.26018(11) 0.96437(10) 0.32433(8) 0.0259(3) Uani 1 1 d . . .
C16A C 0.38685(12) 1.10223(11) 0.35857(9) 0.0344(4) Uani 1 1 d . . .
H16A H 0.4440 1.1067 0.3965 0.041 Uiso 1 1 calc R . .
H16E H 0.3328 1.1243 0.3832 0.041 Uiso 1 1 calc R . .
C17A C 0.41452(15) 1.16773(12) 0.29361(10) 0.0442(4) Uani 1 1 d . . .
H17A H 0.3579 1.1591 0.2541 0.053 Uiso 1 1 calc R . .
C18A C 0.4327(2) 1.27168(14) 0.32186(15) 0.0692(6) Uani 1 1 d . . .
H18A H 0.3741 1.2867 0.3435 0.104 Uiso 1 1 calc R . .
H18I H 0.4469 1.3121 0.2796 0.104 Uiso 1 1 calc R . .
H18E H 0.4885 1.2820 0.3603 0.104 Uiso 1 1 calc R . .
C19A C 0.50491(18) 1.14265(15) 0.25752(13) 0.0628(6) Uani 1 1 d . . .
H19A H 0.5612 1.1498 0.2955 0.094 Uiso 1 1 calc R . .
H19E H 0.5200 1.1846 0.2164 0.094 Uiso 1 1 calc R . .
H19I H 0.4909 1.0777 0.2378 0.094 Uiso 1 1 calc R . .
O1B O 0.66278(8) 0.66060(8) 0.19707(7) 0.0416(3) Uani 1 1 d . . .
O2B O 0.51401(8) 0.90856(7) 0.30199(7) 0.0374(3) Uani 1 1 d . . .
O3B O 0.37944(8) 0.48222(7) 0.20188(7) 0.0354(3) Uani 1 1 d . . .
N1B N 0.41814(9) 0.77165(8) 0.25675(7) 0.0248(3) Uani 1 1 d . . .
N3B N 0.49771(9) 0.64706(9) 0.20886(7) 0.0271(3) Uani 1 1 d . . .
H3B H 0.4887 0.5896 0.1895 0.033 Uiso 1 1 calc R . .
N13B N 0.32588(9) 0.62801(8) 0.21587(7) 0.0249(3) Uani 1 1 d . . .
H13B H 0.2738 0.6554 0.2176 0.030 Uiso 1 1 calc R . .
N15B N 0.21402(10) 0.49079(9) 0.18513(8) 0.0356(3) Uani 1 1 d . . .
H15B H 0.1692 0.5276 0.1851 0.043 Uiso 1 1 calc R . .
C2B C 0.41616(10) 0.68399(10) 0.22821(8) 0.0228(3) Uani 1 1 d . . .
C4B C 0.59391(11) 0.69635(11) 0.21845(9) 0.0291(3) Uani 1 1 d . . .
C5B C 0.60771(11) 0.79376(10) 0.25906(9) 0.0282(3) Uani 1 1 d . . .
C6B C 0.50895(11) 0.82782(10) 0.27306(8) 0.0272(3) Uani 1 1 d . . .
C7B C 0.67006(11) 0.86844(11) 0.21233(9) 0.0330(4) Uani 1 1 d . . .
H7B H 0.6778 0.9305 0.2388 0.040 Uiso 1 1 calc R . .
H7F H 0.7362 0.8513 0.2100 0.040 Uiso 1 1 calc R . .
C8B C 0.62422(13) 0.87607(13) 0.13277(10) 0.0418(4) Uani 1 1 d . . .
H8B H 0.6240 0.8249 0.0984 0.050 Uiso 1 1 calc R . .
C9B C 0.58433(15) 0.94894(17) 0.10747(12) 0.0584(5) Uani 1 1 d . . .
H9F H 0.5831 1.0015 0.1401 0.070 Uiso 1 1 calc R . .
H9B H 0.5571 0.9483 0.0568 0.070 Uiso 1 1 calc R . .
C10B C 0.66652(12) 0.78567(12) 0.33839(9) 0.0363(4) Uani 1 1 d . . .
H10B H 0.7299 0.7655 0.3299 0.044 Uiso 1 1 calc R . .
H10F H 0.6811 0.8486 0.3637 0.044 Uiso 1 1 calc R . .
C11B C 0.61370(15) 0.71817(13) 0.39069(10) 0.0463(4) Uani 1 1 d . . .
H31 H 0.6020 0.6534 0.3767 0.056 Uiso 1 1 calc R . .
C12B C 0.5831(2) 0.74487(19) 0.45465(12) 0.0735(7) Uani 1 1 d . . .
H12F H 0.5938 0.8093 0.4699 0.088 Uiso 1 1 calc R . .
H12B H 0.5504 0.6997 0.4853 0.088 Uiso 1 1 calc R . .
C14B C 0.30990(11) 0.52760(10) 0.20028(8) 0.0262(3) Uani 1 1 d . . .
C16B C 0.18419(13) 0.38853(11) 0.16863(11) 0.0428(4) Uani 1 1 d . . .
H16F H 0.2437 0.3582 0.1713 0.051 Uiso 1 1 calc R . .
H16B H 0.1528 0.3790 0.1165 0.051 Uiso 1 1 calc R . .
C17B C 0.11312(14) 0.33991(12) 0.22221(11) 0.0451(4) Uani 1 1 d . . .
H17B H 0.1391 0.3594 0.2751 0.054 Uiso 1 1 calc R . .
C18B C 0.10473(16) 0.23204(12) 0.21278(13) 0.0540(5) Uani 1 1 d . . .
H18F H 0.0775 0.2119 0.1615 0.081 Uiso 1 1 calc R . .
H18B H 0.0615 0.2020 0.2488 0.081 Uiso 1 1 calc R . .
H18J H 0.1699 0.2140 0.2221 0.081 Uiso 1 1 calc R . .
C19B C 0.00984(18) 0.36882(16) 0.2069(2) 0.0992(11) Uani 1 1 d . . .
H19F H 0.0161 0.4373 0.2076 0.149 Uiso 1 1 calc R . .
H19B H -0.0317 0.3444 0.2459 0.149 Uiso 1 1 calc R . .
H19J H -0.0199 0.3430 0.1576 0.149 Uiso 1 1 calc R . .
O1C O 0.53429(8) 0.49435(7) 0.09169(6) 0.0317(2) Uani 1 1 d . . .
O2C O 0.70340(10) 0.23481(8) 0.04198(6) 0.0462(3) Uani 1 1 d . . .
O3C O 0.64092(10) 0.49134(9) 0.32416(6) 0.0475(3) Uani 1 1 d . . .
N1C N 0.71225(9) 0.29849(8) 0.16162(7) 0.0269(3) Uani 1 1 d . . .
N3C N 0.62634(10) 0.42940(9) 0.18268(7) 0.0328(3) Uani 1 1 d . . .
H3C H 0.6121 0.4689 0.2166 0.039 Uiso 1 1 calc R . .
N13C N 0.71878(10) 0.36803(9) 0.28132(7) 0.0316(3) Uani 1 1 d . . .
H13C H 0.7570 0.3275 0.2958 0.038 Uiso 1 1 calc R . .
N15C N 0.74166(12) 0.42094(10) 0.40714(7) 0.0420(4) Uani 1 1 d . . .
H15C H 0.7793 0.3775 0.4123 0.050 Uiso 1 1 calc R . .
C2C C 0.68535(11) 0.36468(10) 0.20603(8) 0.0267(3) Uani 1 1 d . . .
C4C C 0.58774(11) 0.43571(10) 0.10789(8) 0.0255(3) Uani 1 1 d . . .
C5C C 0.61849(11) 0.36766(10) 0.04961(8) 0.0256(3) Uani 1 1 d . . .
C6C C 0.68088(12) 0.29599(10) 0.08497(8) 0.0288(3) Uani 1 1 d . . .
C7C C 0.52317(12) 0.31314(10) 0.00388(8) 0.0288(3) Uani 1 1 d . . .
H7C H 0.4854 0.3592 -0.0200 0.035 Uiso 1 1 calc R . .
H7G H 0.5429 0.2741 -0.0367 0.035 Uiso 1 1 calc R . .
C8C C 0.45715(14) 0.25055(12) 0.05221(10) 0.0404(4) Uani 1 1 d . . .
H8C H 0.4809 0.1973 0.0723 0.049 Uiso 1 1 calc R . .
C9C C 0.36908(18) 0.26493(16) 0.06835(14) 0.0670(6) Uani 1 1 d . . .
H9G H 0.3428 0.3175 0.0493 0.080 Uiso 1 1 calc R . .
H9C H 0.3322 0.2227 0.0990 0.080 Uiso 1 1 calc R . .
C10C C 0.68286(12) 0.42813(11) -0.00631(8) 0.0295(3) Uani 1 1 d . . .
H10G H 0.7009 0.3858 -0.0454 0.035 Uiso 1 1 calc R . .
H10C H 0.6431 0.4715 -0.0318 0.035 Uiso 1 1 calc R . .
C11C C 0.77608(13) 0.48486(12) 0.03285(10) 0.0371(4) Uani 1 1 d . . .
H11C H 0.7690 0.5358 0.0654 0.045 Uiso 1 1 calc R . .
C12C C 0.86687(14) 0.46845(14) 0.02491(12) 0.0510(5) Uani 1 1 d . . .
H12G H 0.8770 0.4181 -0.0071 0.061 Uiso 1 1 calc R . .
H12C H 0.9214 0.5071 0.0513 0.061 Uiso 1 1 calc R . .
C14C C 0.69659(13) 0.43233(11) 0.33870(9) 0.0346(4) Uani 1 1 d . . .
C16C C 0.72941(17) 0.48003(13) 0.47433(9) 0.0486(5) Uani 1 1 d . . .
H16G H 0.7058 0.5379 0.4572 0.058 Uiso 1 1 calc R . .
H16C H 0.7941 0.4986 0.5031 0.058 Uiso 1 1 calc R . .
C17C C 0.65695(17) 0.42981(15) 0.52679(10) 0.0537(5) Uani 1 1 d . . .
H17C H 0.5933 0.4084 0.4961 0.064 Uiso 1 1 calc R . .
C18C C 0.6376(2) 0.49881(19) 0.58994(12) 0.0766(7) Uani 1 1 d . . .
H18C H 0.6986 0.5197 0.6218 0.115 Uiso 1 1 calc R . .
H18G H 0.5881 0.4671 0.6206 0.115 Uiso 1 1 calc R . .
H18K H 0.6139 0.5531 0.5673 0.115 Uiso 1 1 calc R . .
C19C C 0.6928(2) 0.34206(17) 0.56112(13) 0.0720(7) Uani 1 1 d . . .
H19K H 0.7015 0.2980 0.5206 0.108 Uiso 1 1 calc R . .
H19G H 0.6442 0.3118 0.5931 0.108 Uiso 1 1 calc R . .
H19C H 0.7555 0.3610 0.5914 0.108 Uiso 1 1 calc R . .
O1D O 0.99024(9) 0.00084(9) 0.39637(6) 0.0414(3) Uani 1 1 d . . .
O2D O 0.86629(11) 0.28794(8) 0.43568(6) 0.0493(3) Uani 1 1 d . . .
O3D O 0.88926(9) 0.00402(7) 0.16286(6) 0.0346(3) Uani 1 1 d . . .
N1D N 0.83665(10) 0.21130(8) 0.31987(7) 0.0281(3) Uani 1 1 d . . .
N3D N 0.90086(9) 0.06592(9) 0.30344(7) 0.0279(3) Uani 1 1 d . . .
H3D H 0.9062 0.0201 0.2717 0.033 Uiso 1 1 calc R . .
N13D N 0.82206(9) 0.13585(8) 0.20168(7) 0.0256(3) Uani 1 1 d . . .
H13D H 0.7860 0.1778 0.1863 0.031 Uiso 1 1 calc R . .
N15D N 0.81203(10) 0.08650(9) 0.07404(7) 0.0284(3) Uani 1 1 d . . .
H16 H 0.7823 0.1348 0.0641 0.034 Uiso 1 1 calc R . .
C2D C 0.85327(10) 0.13835(10) 0.27735(8) 0.0240(3) Uani 1 1 d . . .
C4D C 0.94102(11) 0.06238(11) 0.37844(8) 0.0289(3) Uani 1 1 d . . .
C5D C 0.91849(12) 0.13671(11) 0.43441(8) 0.0298(3) Uani 1 1 d . A .
C6D C 0.87234(12) 0.21708(11) 0.39589(8) 0.0322(4) Uani 1 1 d . . .
C7D C 0.84118(12) 0.08700(12) 0.48745(9) 0.0347(4) Uani 1 1 d . . .
H7D H 0.8714 0.0395 0.5162 0.042 Uiso 1 1 calc R . .
H7H H 0.8268 0.1345 0.5240 0.042 Uiso 1 1 calc R . .
C8D C 0.74501(14) 0.03956(13) 0.44641(10) 0.0457(4) Uani 1 1 d . . .
H8D H 0.7493 -0.0051 0.4075 0.055 Uiso 1 1 calc R . .
C9D C 0.65562(16) 0.05424(17) 0.45941(14) 0.0655(6) Uani 1 1 d . . .
H9H H 0.6473 0.0982 0.4977 0.079 Uiso 1 1 calc R . .
H9D H 0.6000 0.0207 0.4304 0.079 Uiso 1 1 calc R . .
C10D C 1.01530(15) 0.17834(15) 0.48465(10) 0.0446(4) Uani 1 1 d . . .
H10D H 1.0403(13) 0.1268(13) 0.5095(11) 0.041(5) Uiso 1 1 d . . .
H10H H 0.9971(15) 0.2216(15) 0.5222(12) 0.057(6) Uiso 1 1 d . . .
C14D C 0.84356(11) 0.07009(10) 0.14556(8) 0.0252(3) Uani 1 1 d . . .
C16D C 0.82878(13) 0.02082(11) 0.01250(8) 0.0312(3) Uani 1 1 d . . .
H16H H 0.7928 -0.0423 0.0206 0.037 Uiso 1 1 calc R . .
H16D H 0.8995 0.0163 0.0149 0.037 Uiso 1 1 calc R . .
C17D C 0.79522(12) 0.05159(11) -0.06705(8) 0.0320(3) Uani 1 1 d . . .
H17D H 0.8256 0.1182 -0.0726 0.038 Uiso 1 1 calc R . .
C18D C 0.83501(15) -0.01128(13) -0.12559(9) 0.0445(4) Uani 1 1 d . . .
H18H H 0.9068 -0.0004 -0.1195 0.067 Uiso 1 1 calc R . .
H18D H 0.8123 0.0044 -0.1765 0.067 Uiso 1 1 calc R . .
H18L H 0.8109 -0.0773 -0.1176 0.067 Uiso 1 1 calc R . .
C19D C 0.68230(13) 0.04450(13) -0.08066(10) 0.0427(4) Uani 1 1 d . . .
H19H H 0.6517 -0.0208 -0.0771 0.064 Uiso 1 1 calc R . .
H19D H 0.6650 0.0663 -0.1308 0.064 Uiso 1 1 calc R . .
H19L H 0.6588 0.0835 -0.0427 0.064 Uiso 1 1 calc R . .
C11D C 1.0840(4) 0.2495(4) 0.4464(3) 0.0420(12) Uani 0.50 1 d P A 1
H11D H 1.0661 0.3077 0.4317 0.050 Uiso 0.50 1 calc PR A 1
C12D C 1.1716(5) 0.2265(5) 0.4339(3) 0.0677(14) Uani 0.50 1 d P A 1
H12D H 1.1878 0.1679 0.4491 0.081 Uiso 0.50 1 calc PR A 1
H12H H 1.2175 0.2689 0.4100 0.081 Uiso 0.50 1 calc PR A 1
C11E C 1.1043(5) 0.2072(4) 0.4343(3) 0.0445(10) Uani 0.50 1 d P A 2
H11E H 1.1251 0.1608 0.4038 0.053 Uiso 0.50 1 calc PR A 2
C12E C 1.1484(5) 0.2930(4) 0.4346(3) 0.0784(16) Uani 0.50 1 d P A 2
H12I H 1.1280 0.3398 0.4650 0.094 Uiso 0.50 1 calc PR A 2
H12J H 1.2011 0.3090 0.4044 0.094 Uiso 0.50 1 calc PR A 2

loop_
_atom_site_aniso_label
_atom_site_aniso_U_11
_atom_site_aniso_U_22
_atom_site_aniso_U_33
_atom_site_aniso_U_23
_atom_site_aniso_U_13
_atom_site_aniso_U_12
O1A 0.0272(6) 0.0426(7) 0.0632(8) -0.0119(6) 0.0057(5) 0.0103(5)
O2A 0.0327(6) 0.0319(6) 0.0595(8) -0.0173(6) -0.0032(5) 0.0075(5)
O3A 0.0323(6) 0.0300(6) 0.0377(6) -0.0070(5) 0.0064(5) 0.0082(5)
N1A 0.0247(6) 0.0256(6) 0.0350(7) -0.0041(5) 0.0029(5) 0.0053(5)
N3A 0.0277(7) 0.0258(6) 0.0347(7) -0.0050(5) 0.0041(5) 0.0066(5)
N13A 0.0230(6) 0.0248(6) 0.0313(7) -0.0034(5) 0.0021(5) 0.0068(5)
N15A 0.0297(7) 0.0265(7) 0.0354(7) -0.0073(5) 0.0039(5) 0.0053(5)
C2A 0.0270(8) 0.0254(7) 0.0239(7) 0.0023(6) 0.0038(6) 0.0065(6)
C4A 0.0270(8) 0.0323(8) 0.0367(9) 0.0000(7) 0.0051(7) 0.0072(7)
C5A 0.0251(8) 0.0299(8) 0.0444(9) -0.0035(7) 0.0035(7) 0.0033(6)
C6A 0.0298(8) 0.0261(8) 0.0381(9) -0.0017(7) 0.0022(7) 0.0054(6)
C7A 0.0400(10) 0.0368(9) 0.0599(12) -0.0011(8) 0.0141(9) 0.0011(8)
C8A 0.113(2) 0.0645(15) 0.0563(15) 0.0124(12) 0.0024(14) -0.0253(15)
C9A 0.129(3) 0.169(4) 0.078(2) 0.035(2) -0.022(2) -0.013(3)
C10A 0.0252(8) 0.0396(9) 0.0509(10) -0.0112(8) -0.0029(7) 0.0061(7)
C11A 0.0491(11) 0.0371(9) 0.0488(11) -0.0051(8) -0.0122(9) 0.0073(8)
C12A 0.0762(15) 0.0578(13) 0.0484(12) -0.0019(10) -0.0011(11) -0.0049(11)
C14A 0.0320(8) 0.0267(7) 0.0194(7) -0.0008(6) 0.0030(6) 0.0062(6)
C16A 0.0353(9) 0.0294(8) 0.0372(9) -0.0105(7) 0.0035(7) 0.0025(7)
C17A 0.0574(11) 0.0313(9) 0.0413(10) 0.0001(7) -0.0067(8) 0.0052(8)
C18A 0.0899(17) 0.0324(10) 0.0847(17) 0.0002(10) 0.0169(13) 0.0030(11)
C19A 0.0915(17) 0.0458(11) 0.0527(12) 0.0057(9) 0.0328(12) 0.0008(11)
O1B 0.0254(6) 0.0384(6) 0.0611(8) -0.0145(6) 0.0069(5) 0.0061(5)
O2B 0.0299(6) 0.0292(6) 0.0524(7) -0.0122(5) 0.0044(5) 0.0036(5)
O3B 0.0315(6) 0.0268(5) 0.0491(7) -0.0018(5) 0.0074(5) 0.0070(5)
N1B 0.0243(6) 0.0245(6) 0.0258(6) -0.0022(5) 0.0028(5) 0.0044(5)
N3B 0.0254(6) 0.0242(6) 0.0321(7) -0.0053(5) 0.0023(5) 0.0058(5)
N13B 0.0216(6) 0.0246(6) 0.0291(7) -0.0027(5) 0.0033(5) 0.0055(5)
N15B 0.0269(7) 0.0267(7) 0.0525(9) -0.0094(6) 0.0085(6) 0.0007(5)
C2B 0.0244(7) 0.0264(7) 0.0182(7) 0.0023(6) 0.0010(5) 0.0063(6)
C4B 0.0245(8) 0.0310(8) 0.0324(8) -0.0018(6) 0.0023(6) 0.0072(6)
C5B 0.0232(7) 0.0292(8) 0.0313(8) -0.0048(6) -0.0004(6) 0.0035(6)
C6B 0.0291(8) 0.0262(8) 0.0264(8) -0.0018(6) 0.0024(6) 0.0048(6)
C7B 0.0247(8) 0.0340(8) 0.0388(9) -0.0061(7) 0.0036(7) 0.0001(6)
C8B 0.0368(9) 0.0489(10) 0.0373(9) -0.0011(8) 0.0085(7) -0.0038(8)
C9B 0.0517(12) 0.0832(15) 0.0438(11) 0.0138(11) 0.0099(9) 0.0174(11)
C10B 0.0316(9) 0.0399(9) 0.0369(9) -0.0069(7) -0.0044(7) 0.0097(7)
C11B 0.0574(12) 0.0400(10) 0.0389(10) 0.0017(8) -0.0101(8) 0.0070(8)
C12B 0.0999(19) 0.0769(16) 0.0382(12) 0.0042(11) 0.0090(12) -0.0052(14)
C14B 0.0294(8) 0.0258(7) 0.0241(7) -0.0009(6) 0.0080(6) 0.0039(6)
C16B 0.0402(10) 0.0306(9) 0.0555(11) -0.0149(8) 0.0139(8) -0.0036(7)
C17B 0.0564(11) 0.0307(9) 0.0482(11) -0.0023(8) 0.0137(9) 0.0025(8)
C18B 0.0542(12) 0.0327(10) 0.0749(14) -0.0007(9) 0.0146(10) 0.0019(8)
C19B 0.0618(15) 0.0406(12) 0.206(4) 0.0217(16) 0.0673(19) 0.0101(11)
O1C 0.0413(6) 0.0306(6) 0.0256(5) 0.0001(4) -0.0034(5) 0.0171(5)
O2C 0.0774(9) 0.0426(7) 0.0245(6) -0.0080(5) -0.0103(6) 0.0379(6)
O3C 0.0757(9) 0.0480(7) 0.0250(6) -0.0068(5) -0.0040(6) 0.0351(7)
N1C 0.0381(7) 0.0245(6) 0.0189(6) 0.0003(5) -0.0028(5) 0.0107(5)
N3C 0.0518(8) 0.0314(7) 0.0188(6) -0.0030(5) -0.0023(6) 0.0219(6)
N13C 0.0498(8) 0.0295(7) 0.0179(6) 0.0002(5) -0.0038(6) 0.0183(6)
N15C 0.0725(10) 0.0378(8) 0.0182(7) -0.0029(6) -0.0045(6) 0.0225(7)
C2C 0.0358(8) 0.0232(7) 0.0214(7) 0.0015(6) -0.0005(6) 0.0076(6)
C4C 0.0320(8) 0.0231(7) 0.0215(7) 0.0013(6) -0.0015(6) 0.0067(6)
C5C 0.0347(8) 0.0241(7) 0.0187(7) 0.0007(6) -0.0023(6) 0.0094(6)
C6C 0.0394(9) 0.0253(7) 0.0226(7) -0.0010(6) -0.0024(6) 0.0113(6)
C7C 0.0380(9) 0.0252(7) 0.0224(7) -0.0012(6) -0.0039(6) 0.0069(6)
C8C 0.0547(11) 0.0307(9) 0.0333(9) -0.0012(7) 0.0039(8) -0.0010(8)
C9C 0.0722(15) 0.0497(12) 0.0818(17) 0.0010(11) 0.0390(13) 0.0000(11)
C10C 0.0374(9) 0.0293(8) 0.0227(7) 0.0018(6) 0.0003(6) 0.0092(7)
C11C 0.0399(10) 0.0351(9) 0.0355(9) -0.0041(7) 0.0037(7) 0.0039(7)
C12C 0.0407(11) 0.0528(11) 0.0579(12) -0.0080(9) 0.0026(9) 0.0049(9)
C14C 0.0535(10) 0.0306(8) 0.0212(8) -0.0006(6) 0.0012(7) 0.0127(8)
C16C 0.0817(14) 0.0448(10) 0.0210(8) -0.0061(7) -0.0051(8) 0.0223(10)
C17C 0.0708(14) 0.0614(12) 0.0318(10) -0.0028(9) 0.0033(9) 0.0213(10)
C18C 0.109(2) 0.0892(18) 0.0394(12) -0.0073(11) 0.0176(12) 0.0375(15)
C19C 0.1004(19) 0.0742(15) 0.0507(13) 0.0204(11) 0.0255(12) 0.0298(14)
O1D 0.0503(7) 0.0547(7) 0.0259(6) 0.0073(5) -0.0022(5) 0.0314(6)
O2D 0.0864(10) 0.0378(7) 0.0246(6) -0.0066(5) -0.0134(6) 0.0239(6)
O3D 0.0490(7) 0.0331(6) 0.0255(6) 0.0013(5) -0.0011(5) 0.0209(5)
N1D 0.0405(7) 0.0243(6) 0.0194(6) 0.0013(5) -0.0033(5) 0.0081(5)
N3D 0.0366(7) 0.0280(6) 0.0208(6) 0.0017(5) -0.0014(5) 0.0127(5)
N13D 0.0343(7) 0.0245(6) 0.0192(6) 0.0015(5) -0.0034(5) 0.0114(5)
N15D 0.0400(7) 0.0268(6) 0.0203(6) -0.0007(5) -0.0016(5) 0.0144(5)
C2D 0.0259(7) 0.0244(7) 0.0214(7) 0.0038(6) -0.0005(6) 0.0036(6)
C4D 0.0297(8) 0.0358(8) 0.0225(7) 0.0077(6) 0.0007(6) 0.0095(7)
C5D 0.0363(9) 0.0331(8) 0.0197(7) 0.0037(6) -0.0043(6) 0.0077(7)
C6D 0.0457(10) 0.0282(8) 0.0218(7) 0.0014(6) -0.0037(7) 0.0072(7)
C7D 0.0432(9) 0.0394(9) 0.0242(8) 0.0063(7) 0.0033(7) 0.0141(7)
C8D 0.0529(12) 0.0452(10) 0.0368(10) 0.0010(8) 0.0059(8) -0.0004(8)
C9D 0.0493(13) 0.0721(15) 0.0720(15) 0.0092(12) -0.0087(11) 0.0064(11)
C10D 0.0498(11) 0.0495(11) 0.0302(9) 0.0055(9) -0.0135(8) 0.0029(9)
C14D 0.0283(8) 0.0236(7) 0.0240(7) 0.0010(6) 0.0000(6) 0.0066(6)
C16D 0.0431(9) 0.0295(8) 0.0232(8) -0.0014(6) 0.0023(7) 0.0138(7)
C17D 0.0435(9) 0.0304(8) 0.0224(8) 0.0004(6) 0.0010(7) 0.0079(7)
C18D 0.0610(12) 0.0508(11) 0.0237(8) -0.0035(7) 0.0067(8) 0.0138(9)
C19D 0.0494(11) 0.0473(10) 0.0308(9) -0.0060(8) -0.0053(8) 0.0118(8)
C11D 0.043(3) 0.028(2) 0.054(3) -0.009(2) -0.0035(19) 0.008(2)
C12D 0.049(3) 0.047(3) 0.108(4) 0.002(3) 0.015(3) 0.005(3)
C11E 0.038(3) 0.046(3) 0.045(2) -0.003(2) -0.009(2) 0.001(3)
C12E 0.069(4) 0.077(4) 0.080(4) -0.010(3) 0.011(3) -0.018(4)

loop_
_geom_bond_atom_site_label_1
_geom_bond_atom_site_label_2
_geom_bond_distance
_geom_bond_site_symmetry_2
_geom_bond_publ_flag
O1A C4A 1.2077(18) . ?
O2A C6A 1.2262(18) . ?
O3A C14A 1.2253(17) . ?
N1A C2A 1.3198(18) . ?
N1A C6A 1.3707(19) . ?
N3A C2A 1.3607(18) . ?
N3A C4A 1.3839(19) . ?
N13A C2A 1.3529(18) . ?
N13A C14A 1.4233(18) . ?
N15A C14A 1.3245(19) . ?
N15A C16A 1.4566(19) . ?
C4A C5A 1.516(2) . ?
C5A C6A 1.526(2) . ?
C5A C10A 1.550(2) . ?
C5A C7A 1.560(2) . ?
C7A C8A 1.474(3) . ?
C8A C9A 1.226(4) . ?
C10A C11A 1.494(3) . ?
C11A C12A 1.302(3) . ?
C16A C17A 1.520(2) . ?
C17A C19A 1.513(3) . ?
C17A C18A 1.518(3) . ?
O1B C4B 1.2114(18) . ?
O2B C6B 1.2289(17) . ?
O3B C14B 1.2201(18) . ?
N1B C2B 1.3223(18) . ?
N1B C6B 1.3645(19) . ?
N3B C2B 1.3596(18) . ?
N3B C4B 1.3777(19) . ?
N13B C2B 1.3510(18) . ?
N13B C14B 1.4210(18) . ?
N15B C14B 1.3275(19) . ?
N15B C16B 1.457(2) . ?
C4B C5B 1.514(2) . ?
C5B C6B 1.530(2) . ?
C5B C7B 1.546(2) . ?
C5B C10B 1.557(2) . ?
C7B C8B 1.489(2) . ?
C8B C9B 1.307(3) . ?
C10B C11B 1.487(3) . ?
C11B C12B 1.295(3) . ?
C16B C17B 1.506(2) . ?
C17B C18B 1.518(2) . ?
C17B C19B 1.524(3) . ?
O1C C4C 1.2075(17) . ?
O2C C6C 1.2247(17) . ?
O3C C14C 1.2273(19) . ?
N1C C2C 1.3172(18) . ?
N1C C6C 1.3702(18) . ?
N3C C2C 1.3552(19) . ?
N3C C4C 1.3779(18) . ?
N13C C2C 1.3538(18) . ?
N13C C14C 1.4216(19) . ?
N15C C14C 1.323(2) . ?
N15C C16C 1.463(2) . ?
C4C C5C 1.5143(19) . ?
C5C C6C 1.5283(19) . ?
C5C C7C 1.548(2) . ?
C5C C10C 1.553(2) . ?
C7C C8C 1.492(2) . ?
C8C C9C 1.297(3) . ?
C10C C11C 1.493(2) . ?
C11C C12C 1.307(2) . ?
C16C C17C 1.513(3) . ?
C17C C19C 1.521(3) . ?
C17C C18C 1.524(3) . ?
O1D C4D 1.2087(18) . ?
O2D C6D 1.2248(18) . ?
O3D C14D 1.2297(17) . ?
N1D C2D 1.3173(18) . ?
N1D C6D 1.3726(19) . ?
N3D C2D 1.3616(18) . ?
N3D C4D 1.3827(18) . ?
N13D C2D 1.3535(18) . ?
N13D C14D 1.4162(18) . ?
N15D C14D 1.3256(18) . ?
N15D C16D 1.4615(18) . ?
C4D C5D 1.504(2) . ?
C5D C6D 1.525(2) . ?
C5D C10D 1.545(2) . ?
C5D C7D 1.559(2) . ?
C7D C8D 1.489(2) . ?
C8D C9D 1.301(3) . ?
C10D C11D 1.478(6) . ?
C10D C11E 1.565(7) . ?
C16D C17D 1.522(2) . ?
C17D C19D 1.519(2) . ?
C17D C18D 1.527(2) . ?
C11D C12D 1.315(7) . ?
C11E C12E 1.268(8) . ?
